data_2106749
loop_
_publ_author_name
'Bats, J.W.'
'Coppens, P.'
'Kvick, A.'

_publ_section_title
;
 The experimental charge distribution in sulfur-containing molecules.
 Structure determination and electron density study of Na S C N at reduced
 temperatures
;
_journal_name_full 'Acta Crystallographica B (24,1968-38,1982)'
_journal_page_first 1534
_journal_page_last 1542
_journal_volume 33
_journal_year 1977
_chemical_formula_sum 'C N Na S'
_chemical_name_systematic 'Na S C N'
_space_group_IT_number 62
_symmetry_space_group_name_Hall '-P 2n 2a'
_symmetry_space_group_name_H-M 'P m c n'
_cell_angle_alpha 90
_cell_angle_beta 90
_cell_angle_gamma 90
_cell_formula_units_Z 4
_cell_length_a 4.035
_cell_length_b 5.601
_cell_length_c 13.276
_cell_volume 300.038
_citation_journal_id_ASTM ACBCAR
_cod_data_source_file Bats_ACBCAR_1977_688.cif
_cod_data_source_block C1N1Na1S1
_cod_original_cell_volume 300.0381
_cod_original_sg_symbol_Hall '-P 2ac 2n (y,z,x)'
_cod_original_formula_sum 'C1 N1 Na1 S1'
_cod_database_code 2106749

loop_
_symmetry_equiv_pos_as_xyz
x,y,z
-x,y+1/2,-z+1/2
-x+1/2,-y+1/2,z+1/2
x+1/2,-y,-z
-x,-y,-z
x,-y-1/2,z-1/2
x-1/2,y-1/2,-z-1/2
-x-1/2,y,z

loop_
_atom_site_label
_atom_site_type_symbol
_atom_site_fract_x
_atom_site_fract_y
_atom_site_fract_z
_atom_site_occupancy
_atom_site_U_iso_or_equiv
N1 N-3 0.25 -0.29174 0.06412 1 0.0
C1 C+4 0.25 -0.11899 0.11421 1 0.0
Na1 Na+1 0.25 -0.06051 0.39263 1 0.0
S1 S-2 0.25 0.12013 0.18592 1 0.0
